data_7000460
loop_
_publ_author_name
'Li, Qiang'
'Wang, Longsheng'
'Yin, Panchao'
'Wei, Yongge'
'Hao, Jian'
'Zhu, Yulin'
'Zhu, Li'
'Yuan, Gu'

_publ_section_title
;
 Convenient syntheses and structural characterizations of
 mono-substituted alkylimido hexamolybdates: [Mo6O18(NR)]2&#x2212; (R =
 Me, Et, n-Pr, i-Pr, n-Bu, t-Bu, Cy, Hex, Ode)
;
_journal_coden_ASTM DTARAF
_journal_issue 7
_journal_name_full 'Dalton Transactions'
_journal_page_first 1172
_journal_page_last 1179
_journal_paper_doi 10.1039/b813924e
_journal_year 2009
_chemical_formula_sum 'C35 H79 Mo6 N3 O18'
_chemical_formula_weight 1405.65
_space_group_IT_number 2
_symmetry_cell_setting triclinic
_symmetry_space_group_name_Hall '-P 1'
_symmetry_space_group_name_H-M 'P -1'
_atom_sites_solution_hydrogens geom
_atom_sites_solution_primary direct
_atom_sites_solution_secondary difmap
_audit_creation_method SHELXL-97
_cell_angle_alpha 93.59(3)
_cell_angle_beta 102.64(3)
_cell_angle_gamma 91.85(3)
_cell_formula_units_Z 4
_cell_length_a 12.470(3)
_cell_length_b 19.020(4)
_cell_length_c 23.237(5)
_cell_measurement_reflns_used 7079
_cell_measurement_temperature 296(2)
_cell_measurement_theta_max 29.48
_cell_measurement_theta_min 2.40
_cell_volume 5361(2)
_computing_cell_refinement 'Bruker SMART'
_computing_data_collection 'Bruker SMART'
_computing_data_reduction 'Bruker SAINT'
_computing_molecular_graphics 'Bruker SHELXTL'
_computing_publication_material 'Bruker SHELXTL'
_computing_structure_refinement 'SHELXL-97 (Sheldrick, 1997)'
_computing_structure_solution 'SHELXS-97 (Sheldrick, 1990)'
_diffrn_ambient_temperature 296(2)
_diffrn_measured_fraction_theta_full 0.988
_diffrn_measured_fraction_theta_max 0.988
_diffrn_measurement_device_type 'CCD area detector'
_diffrn_measurement_method 'phi and omega scans'
_diffrn_radiation_monochromator graphite
_diffrn_radiation_source 'fine-focus sealed tube'
_diffrn_radiation_type MoK\a
_diffrn_radiation_wavelength 0.71073
_diffrn_reflns_av_R_equivalents 0.0257
_diffrn_reflns_av_sigmaI/netI 0.0438
_diffrn_reflns_limit_h_max 14
_diffrn_reflns_limit_h_min -14
_diffrn_reflns_limit_k_max 22
_diffrn_reflns_limit_k_min -17
_diffrn_reflns_limit_l_max 21
_diffrn_reflns_limit_l_min -27
_diffrn_reflns_number 30104
_diffrn_reflns_theta_full 25.00
_diffrn_reflns_theta_max 25.00
_diffrn_reflns_theta_min 2.27
_exptl_absorpt_coefficient_mu 1.425
_exptl_absorpt_correction_T_max 0.7937
_exptl_absorpt_correction_T_min 0.5602
_exptl_absorpt_correction_type multi-scan
_exptl_crystal_colour orange
_exptl_crystal_density_diffrn 1.741
_exptl_crystal_density_method 'not measured'
_exptl_crystal_description block
_exptl_crystal_F_000 2824
_exptl_crystal_size_max 0.46
_exptl_crystal_size_mid 0.22
_exptl_crystal_size_min 0.17
_refine_diff_density_max 1.748
_refine_diff_density_min -2.082
_refine_diff_density_rms 0.120
_refine_ls_extinction_method none
_refine_ls_goodness_of_fit_ref 1.087
_refine_ls_hydrogen_treatment constr
_refine_ls_matrix_type full
_refine_ls_number_parameters 1034
_refine_ls_number_reflns 18653
_refine_ls_number_restraints 71
_refine_ls_restrained_S_all 1.089
_refine_ls_R_factor_all 0.0760
_refine_ls_R_factor_gt 0.0581
_refine_ls_shift/su_max 0.000
_refine_ls_shift/su_mean 0.000
_refine_ls_structure_factor_coef Fsqd
_refine_ls_weighting_details 'calc w=1/[\s^2^(Fo^2^)+(0.0510P)^2^+18.9364P] where P=(Fo^2^+2Fc^2^)/3'
_refine_ls_weighting_scheme calc
_refine_ls_wR_factor_gt 0.1440
_refine_ls_wR_factor_ref 0.1551
_reflns_number_gt 13688
_reflns_number_total 18653
_reflns_threshold_expression >2sigma(I)
_cod_data_source_file B813924e.txt
_cod_data_source_block compound-4
_cod_original_cell_volume 5361.4(19)
_cod_original_sg_symbol_H-M P-1
_cod_database_code 7000460

loop_
_symmetry_equiv_pos_as_xyz
'x, y, z'
'-x, -y, -z'

loop_
_atom_site_label
_atom_site_type_symbol
_atom_site_fract_x
_atom_site_fract_y
_atom_site_fract_z
_atom_site_U_iso_or_equiv
_atom_site_adp_type
_atom_site_occupancy
_atom_site_symmetry_multiplicity
_atom_site_calc_flag
_atom_site_refinement_flags
_atom_site_disorder_assembly
_atom_site_disorder_group
Mo1 Mo 0.69706(6) -0.31511(4) 0.34443(3) 0.06723(19) Uani 1 1 d . . .
Mo2 Mo 0.80412(6) -0.15598(4) 0.37625(3) 0.06808(19) Uani 1 1 d . . .
Mo3 Mo 0.53634(5) -0.18650(4) 0.35121(3) 0.06242(18) Uani 1 1 d . . .
Mo4 Mo 0.83849(6) -0.27212(4) 0.47704(3) 0.0720(2) Uani 1 1 d . . .
Mo5 Mo 0.57012(5) -0.30147(3) 0.45235(3) 0.05816(17) Uani 1 1 d . . .
Mo6 Mo 0.67781(6) -0.14105(4) 0.48614(3) 0.06524(19) Uani 1 1 d . . .
Mo7 Mo 0.59756(7) 0.36410(5) 0.05355(3) 0.0827(2) Uani 1 1 d . . .
Mo8 Mo 0.65540(5) 0.20018(4) 0.06250(3) 0.06661(19) Uani 1 1 d . . .
Mo9 Mo 0.50397(5) 0.18863(4) 0.16108(3) 0.06547(19) Uani 1 1 d . . .
Mo10 Mo 0.44586(5) 0.35529(4) 0.15013(3) 0.06694(19) Uani 1 1 d . . .
Mo11 Mo 0.70348(5) 0.31078(4) 0.18181(3) 0.06524(19) Uani 1 1 d . . .
Mo12 Mo 0.39800(5) 0.24563(5) 0.03130(3) 0.0794(2) Uani 1 1 d . . .
O1 O 0.6871(3) -0.2301(2) 0.41335(19) 0.0531(11) Uani 1 1 d . . .
O2 O 0.8890(5) -0.1018(4) 0.3500(3) 0.097(2) Uani 1 1 d . . .
O3 O 0.4288(5) -0.1550(4) 0.3054(3) 0.0888(18) Uani 1 1 d . . .
O4 O 0.9478(5) -0.3005(4) 0.5236(3) 0.105(2) Uani 1 1 d . . .
O5 O 0.4852(5) -0.3555(3) 0.4790(2) 0.0771(15) Uani 1 1 d . . .
O6 O 0.6719(6) -0.0766(3) 0.5379(3) 0.0943(19) Uani 1 1 d . . .
O7 O 0.4705(4) -0.2543(3) 0.3931(2) 0.0639(13) Uani 1 1 d . . .
O8 O 0.5818(4) -0.2164(3) 0.5017(2) 0.0627(12) Uani 1 1 d . . .
O9 O 0.7131(4) -0.3204(3) 0.4971(2) 0.0660(13) Uani 1 1 d . . .
O10 O 0.6000(4) -0.3593(3) 0.3886(2) 0.0672(13) Uani 1 1 d . . .
O11 O 0.6602(4) -0.1357(3) 0.3328(2) 0.0649(13) Uani 1 1 d . . .
O12 O 0.5573(4) -0.1239(3) 0.4210(2) 0.0689(14) Uani 1 1 d . . .
O13 O 0.5731(4) -0.2645(3) 0.3050(2) 0.0656(13) Uani 1 1 d . . .
O14 O 0.7983(4) -0.1921(3) 0.5226(2) 0.0715(14) Uani 1 1 d . . .
O15 O 0.7716(5) -0.0992(3) 0.4414(2) 0.0722(14) Uani 1 1 d . . .
O16 O 0.9029(4) -0.2027(3) 0.4360(2) 0.0759(15) Uani 1 1 d . . .
O17 O 0.7928(4) -0.2395(3) 0.3272(2) 0.0724(14) Uani 1 1 d . . .
O18 O 0.8193(4) -0.3344(3) 0.4097(2) 0.0757(15) Uani 1 1 d . . .
O19 O 0.5511(3) 0.2792(3) 0.10560(18) 0.0568(12) Uani 1 1 d . . .
O20 O 0.7302(4) 0.1431(3) 0.0306(3) 0.0863(18) Uani 1 1 d . . .
O21 O 0.4697(5) 0.1232(3) 0.2000(3) 0.0922(18) Uani 1 1 d . . .
O22 O 0.3696(5) 0.4094(4) 0.1835(2) 0.0877(18) Uani 1 1 d . . .
O23 O 0.8163(5) 0.3310(4) 0.2356(3) 0.0909(18) Uani 1 1 d . . .
O24 O 0.2856(5) 0.2209(4) -0.0217(3) 0.109(3) Uani 1 1 d . . .
O25 O 0.7156(4) 0.3742(3) 0.1238(3) 0.0814(16) Uani 1 1 d . . .
O26 O 0.6729(5) 0.2848(3) 0.0261(2) 0.0831(17) Uani 1 1 d . . .
O27 O 0.5046(5) 0.4121(3) 0.1002(2) 0.0791(16) Uani 1 1 d . . .
O28 O 0.4618(5) 0.3230(4) 0.0019(2) 0.0893(19) Uani 1 1 d . . .
O29 O 0.5083(4) 0.1885(3) 0.0107(2) 0.0756(16) Uani 1 1 d . . .
O30 O 0.5946(4) 0.1431(3) 0.1149(2) 0.0696(14) Uani 1 1 d . . .
O31 O 0.3421(4) 0.3149(3) 0.0825(2) 0.0745(15) Uani 1 1 d . . .
O32 O 0.7573(4) 0.2392(3) 0.1308(2) 0.0682(14) Uani 1 1 d . . .
O33 O 0.6368(4) 0.2307(3) 0.2094(2) 0.0649(13) Uani 1 1 d . . .
O34 O 0.4311(4) 0.2692(3) 0.1867(2) 0.0651(13) Uani 1 1 d . . .
O35 O 0.3886(4) 0.1817(3) 0.0914(2) 0.0727(15) Uani 1 1 d . . .
O36 O 0.5918(4) 0.3657(3) 0.2037(2) 0.0686(14) Uani 1 1 d . . .
N1 N 0.7037(7) -0.3818(4) 0.2924(3) 0.093(2) Uani 1 1 d U . .
N2 N 0.6303(8) 0.4300(5) 0.0140(4) 0.120(3) Uani 1 1 d U . .
N3 N 0.4456(5) 0.4417(3) 0.3626(2) 0.0610(15) Uani 1 1 d . . .
N4 N 0.9342(7) -0.2245(7) 0.8756(4) 0.1246(18) Uani 1 1 d . . .
N5 N 0.6109(8) -0.0927(5) 0.1610(4) 0.1179(17) Uani 1 1 d . . .
N6 N 0.7685(6) 0.1343(4) 0.5276(4) 0.091(2) Uani 1 1 d . . .
C1 C 0.7069(7) -0.4444(5) 0.2506(4) 0.093 Uani 1 1 d DU . .
H1 H 0.6672 -0.4831 0.2642 0.111 Uiso 1 1 calc R . .
C2 C 0.8190(7) -0.4651(5) 0.2575(4) 0.093 Uani 1 1 d DU . .
H2A H 0.8454 -0.4792 0.2969 0.139 Uiso 1 1 calc R . .
H2B H 0.8643 -0.4261 0.2508 0.139 Uiso 1 1 calc R . .
H2C H 0.8221 -0.5039 0.2295 0.139 Uiso 1 1 calc R . .
C3 C 0.6414(8) -0.4299(5) 0.1932(4) 0.093 Uani 1 1 d DU . .
H3A H 0.5674 -0.4216 0.1964 0.139 Uiso 1 1 calc R . .
H3B H 0.6412 -0.4695 0.1655 0.139 Uiso 1 1 calc R . .
H3C H 0.6724 -0.3888 0.1797 0.139 Uiso 1 1 calc R . .
C4 C 0.6620(10) 0.4895(6) -0.0189(5) 0.134 Uani 1 1 d DU . .
H4 H 0.5931 0.5077 -0.0404 0.161 Uiso 1 1 calc R . .
C5 C 0.7121(10) 0.5447(6) 0.0270(5) 0.134 Uani 1 1 d DU . .
H5A H 0.6643 0.5527 0.0538 0.201 Uiso 1 1 calc R . .
H5B H 0.7230 0.5876 0.0089 0.201 Uiso 1 1 calc R . .
H5C H 0.7817 0.5301 0.0483 0.201 Uiso 1 1 calc R . .
C6 C 0.7198(10) 0.4640(6) -0.0630(5) 0.134 Uani 1 1 d DU . .
H6A H 0.6686 0.4392 -0.0954 0.201 Uiso 1 1 calc R . .
H6B H 0.7748 0.4326 -0.0458 0.201 Uiso 1 1 calc R . .
H6C H 0.7545 0.5031 -0.0772 0.201 Uiso 1 1 calc R . .
C7 C 0.9827(8) 0.0635(7) 0.4427(5) 0.110(4) Uani 1 1 d . . .
H7A H 1.0447 0.0721 0.4761 0.132 Uiso 1 1 calc R . .
H7B H 0.9605 0.0139 0.4406 0.132 Uiso 1 1 calc R . .
C8 C 1.0202(9) 0.0777(7) 0.3885(5) 0.124(4) Uani 1 1 d . . .
H8A H 1.0781 0.0471 0.3842 0.186 Uiso 1 1 calc R . .
H8B H 1.0471 0.1259 0.3910 0.186 Uiso 1 1 calc R . .
H8C H 0.9598 0.0694 0.3549 0.186 Uiso 1 1 calc R . .
C9 C 0.8256(12) 0.2057(7) 0.5385(7) 0.152(5) Uani 1 1 d D . .
H9A H 0.8405 0.2201 0.5016 0.182 Uiso 1 1 calc R . .
H9B H 0.8958 0.2026 0.5660 0.182 Uiso 1 1 calc R . .
C10 C 0.7623(12) 0.2614(8) 0.5627(8) 0.164(6) Uani 1 1 d D . .
H10A H 0.7577 0.2514 0.6026 0.197 Uiso 1 1 calc R . .
H10B H 0.6880 0.2600 0.5387 0.197 Uiso 1 1 calc R . .
C11 C 0.8155(13) 0.3353(7) 0.5639(8) 0.163(7) Uani 1 1 d D . .
H11A H 0.8375 0.3411 0.5269 0.195 Uiso 1 1 calc R . .
H11B H 0.7625 0.3704 0.5682 0.195 Uiso 1 1 calc R . .
C12 C 0.9150(14) 0.3465(10) 0.6146(8) 0.223(10) Uani 1 1 d D . .
H12A H 0.9480 0.3927 0.6144 0.334 Uiso 1 1 calc R . .
H12B H 0.9674 0.3117 0.6103 0.334 Uiso 1 1 calc R . .
H12C H 0.8929 0.3420 0.6513 0.334 Uiso 1 1 calc R . .
C13 C 0.4247(7) 0.4936(4) 0.3139(3) 0.069(2) Uani 1 1 d . . .
H13A H 0.4955 0.5102 0.3079 0.082 Uiso 1 1 calc R . .
H13B H 0.3864 0.4677 0.2776 0.082 Uiso 1 1 calc R . .
C14 C 0.3601(7) 0.5572(4) 0.3235(4) 0.072(2) Uani 1 1 d . . .
H14A H 0.3965 0.5841 0.3598 0.087 Uiso 1 1 calc R . .
H14B H 0.2871 0.5421 0.3273 0.087 Uiso 1 1 calc R . .
C15 C 0.3513(7) 0.6032(5) 0.2715(4) 0.081(2) Uani 1 1 d . . .
H15A H 0.4236 0.6239 0.2720 0.097 Uiso 1 1 calc R . .
H15B H 0.3279 0.5736 0.2350 0.097 Uiso 1 1 calc R . .
C16 C 0.2750(9) 0.6596(6) 0.2716(6) 0.119(4) Uani 1 1 d . . .
H16A H 0.2723 0.6856 0.2373 0.179 Uiso 1 1 calc R . .
H16B H 0.2994 0.6905 0.3066 0.179 Uiso 1 1 calc R . .
H16C H 0.2030 0.6396 0.2710 0.179 Uiso 1 1 calc R . .
C17 C 0.3441(6) 0.4278(5) 0.3868(4) 0.073(2) Uani 1 1 d . . .
H17A H 0.3628 0.3961 0.4183 0.088 Uiso 1 1 calc R . .
H17B H 0.3251 0.4720 0.4044 0.088 Uiso 1 1 calc R . .
C18 C 0.2445(8) 0.3970(6) 0.3435(4) 0.092(3) Uani 1 1 d . . .
H18A H 0.2560 0.3485 0.3316 0.111 Uiso 1 1 calc R . .
H18B H 0.2308 0.4236 0.3085 0.111 Uiso 1 1 calc R . .
C19 C 0.1451(8) 0.3999(8) 0.3732(5) 0.128(5) Uani 1 1 d D . .
H19A H 0.1638 0.3775 0.4102 0.153 Uiso 1 1 calc R . .
H19B H 0.1324 0.4490 0.3825 0.153 Uiso 1 1 calc R . .
C20 C 0.0404(10) 0.3655(10) 0.3369(6) 0.187(8) Uani 1 1 d D . .
H20A H -0.0160 0.3683 0.3591 0.281 Uiso 1 1 calc R . .
H20B H 0.0518 0.3169 0.3272 0.281 Uiso 1 1 calc R . .
H20C H 0.0184 0.3891 0.3012 0.281 Uiso 1 1 calc R . .
C21 C 0.4800(7) 0.3750(4) 0.3354(3) 0.071(2) Uani 1 1 d . . .
H21A H 0.5442 0.3861 0.3199 0.085 Uiso 1 1 calc R . .
H21B H 0.4214 0.3579 0.3023 0.085 Uiso 1 1 calc R . .
C22 C 0.5067(8) 0.3166(4) 0.3762(4) 0.081(2) Uani 1 1 d . . .
H22A H 0.4392 0.2963 0.3838 0.097 Uiso 1 1 calc R . .
H22B H 0.5523 0.3356 0.4136 0.097 Uiso 1 1 calc R . .
C23 C 0.5670(10) 0.2595(5) 0.3493(4) 0.100(3) Uani 1 1 d . . .
H23A H 0.5581 0.2161 0.3680 0.120 Uiso 1 1 calc R . .
H23B H 0.5321 0.2512 0.3077 0.120 Uiso 1 1 calc R . .
C24 C 0.6874(10) 0.2752(6) 0.3547(4) 0.108(4) Uani 1 1 d . . .
H24A H 0.7185 0.2363 0.3368 0.162 Uiso 1 1 calc R . .
H24B H 0.7235 0.2824 0.3957 0.162 Uiso 1 1 calc R . .
H24C H 0.6975 0.3170 0.3350 0.162 Uiso 1 1 calc R . .
C25 C 0.5334(6) 0.4728(4) 0.4148(3) 0.0653(19) Uani 1 1 d . . .
H25A H 0.5314 0.4453 0.4484 0.078 Uiso 1 1 calc R . .
H25B H 0.5141 0.5203 0.4249 0.078 Uiso 1 1 calc R . .
C26 C 0.6513(7) 0.4763(4) 0.4064(4) 0.072(2) Uani 1 1 d . . .
H26A H 0.6698 0.4301 0.3923 0.086 Uiso 1 1 calc R . .
H26B H 0.6575 0.5091 0.3769 0.086 Uiso 1 1 calc R . .
C27 C 0.7299(8) 0.4993(5) 0.4627(5) 0.092(3) Uani 1 1 d . . .
H27A H 0.7205 0.4679 0.4928 0.111 Uiso 1 1 calc R . .
H27B H 0.7134 0.5463 0.4757 0.111 Uiso 1 1 calc R . .
C28 C 0.8498(8) 0.4996(7) 0.4566(6) 0.125(4) Uani 1 1 d . . .
H28A H 0.8977 0.5127 0.4943 0.188 Uiso 1 1 calc R . .
H28B H 0.8608 0.5328 0.4288 0.188 Uiso 1 1 calc R . .
H28C H 0.8662 0.4533 0.4429 0.188 Uiso 1 1 calc R . .
C29 C 0.9876(7) -0.2889(5) 0.8546(4) 0.082(3) Uani 1 1 d . . .
H29A H 1.0068 -0.2797 0.8174 0.099 Uiso 1 1 calc R . .
H29B H 1.0556 -0.2951 0.8830 0.099 Uiso 1 1 calc R . .
C30 C 0.9209(8) -0.3551(6) 0.8461(5) 0.104(3) Uani 1 1 d . . .
H30A H 0.8587 -0.3521 0.8131 0.125 Uiso 1 1 calc R . .
H30B H 0.8925 -0.3613 0.8811 0.125 Uiso 1 1 calc R . .
C31 C 0.9830(10) -0.4176(7) 0.8344(6) 0.118(4) Uani 1 1 d . . .
H31A H 1.0448 -0.4204 0.8677 0.141 Uiso 1 1 calc R . .
H31B H 1.0128 -0.4103 0.7999 0.141 Uiso 1 1 calc R . .
C32 C 0.9186(12) -0.4880(7) 0.8242(7) 0.156(6) Uani 1 1 d . . .
H32A H 0.9650 -0.5245 0.8151 0.234 Uiso 1 1 calc R . .
H32B H 0.8563 -0.4861 0.7917 0.234 Uiso 1 1 calc R . .
H32C H 0.8936 -0.4980 0.8592 0.234 Uiso 1 1 calc R . .
C33 C 1.0135(6) -0.1601(5) 0.8791(4) 0.079(2) Uani 1 1 d . . .
H33A H 1.0811 -0.1681 0.9072 0.095 Uiso 1 1 calc R . .
H33B H 1.0315 -0.1571 0.8407 0.095 Uiso 1 1 calc R . .
C34 C 0.9732(7) -0.0902(5) 0.8965(4) 0.089(3) Uani 1 1 d . . .
H34A H 0.9064 -0.0809 0.8683 0.107 Uiso 1 1 calc R . .
H34B H 0.9554 -0.0922 0.9350 0.107 Uiso 1 1 calc R . .
C35 C 1.0552(8) -0.0323(6) 0.8989(5) 0.103(3) Uani 1 1 d . . .
H35A H 1.0722 -0.0305 0.8603 0.123 Uiso 1 1 calc R . .
H35B H 1.1222 -0.0425 0.9266 0.123 Uiso 1 1 calc R . .
C36 C 1.0195(10) 0.0382(6) 0.9169(5) 0.117(4) Uani 1 1 d . . .
H36A H 1.0762 0.0734 0.9166 0.175 Uiso 1 1 calc R . .
H36B H 1.0061 0.0377 0.9561 0.175 Uiso 1 1 calc R . .
H36C H 0.9532 0.0489 0.8898 0.175 Uiso 1 1 calc R . .
C37 C 0.9085(9) -0.2333(8) 0.9368(5) 0.1246(18) Uani 1 1 d U . .
H37A H 0.8717 -0.1921 0.9479 0.150 Uiso 1 1 calc R . .
H37B H 0.8581 -0.2739 0.9339 0.150 Uiso 1 1 calc R . .
C38 C 1.0088(9) -0.2427(8) 0.9849(5) 0.1246(18) Uani 1 1 d U . .
H38A H 1.0518 -0.2795 0.9718 0.150 Uiso 1 1 calc R . .
H38B H 1.0541 -0.1993 0.9925 0.150 Uiso 1 1 calc R . .
C39 C 0.9787(8) -0.2610(8) 1.0389(4) 0.1246(18) Uani 1 1 d DU . .
H39A H 0.9187 -0.2965 1.0287 0.150 Uiso 1 1 calc R . .
H39B H 0.9507 -0.2195 1.0560 0.150 Uiso 1 1 calc R . .
C40 C 1.0674(8) -0.2882(7) 1.0855(4) 0.1246(18) Uani 1 1 d DU . .
H40A H 1.0440 -0.2875 1.1222 0.187 Uiso 1 1 calc R . .
H40B H 1.1332 -0.2588 1.0903 0.187 Uiso 1 1 calc R . .
H40C H 1.0817 -0.3356 1.0737 0.187 Uiso 1 1 calc R . .
C41 C 0.8257(6) -0.2130(5) 0.8329(4) 0.081(2) Uani 1 1 d . . .
H41A H 0.7919 -0.1729 0.8484 0.097 Uiso 1 1 calc R . .
H41B H 0.7767 -0.2541 0.8310 0.097 Uiso 1 1 calc R . .
C42 C 0.8381(7) -0.1999(6) 0.7706(4) 0.095(3) Uani 1 1 d . . .
H42A H 0.8868 -0.1587 0.7724 0.114 Uiso 1 1 calc R . .
H42B H 0.8719 -0.2400 0.7551 0.114 Uiso 1 1 calc R . .
C43 C 0.7329(9) -0.1891(7) 0.7302(5) 0.111(4) Uani 1 1 d . . .
H43A H 0.6982 -0.1499 0.7462 0.133 Uiso 1 1 calc R . .
H43B H 0.6849 -0.2309 0.7277 0.133 Uiso 1 1 calc R . .
C44 C 0.7451(10) -0.1743(7) 0.6682(5) 0.121(4) Uani 1 1 d . . .
H44A H 0.6737 -0.1697 0.6433 0.181 Uiso 1 1 calc R . .
H44B H 0.7808 -0.2125 0.6523 0.181 Uiso 1 1 calc R . .
H44C H 0.7885 -0.1312 0.6700 0.181 Uiso 1 1 calc R . .
C45 C 0.6442(7) -0.0368(5) 0.2120(3) 0.073(2) Uani 1 1 d . . .
H45A H 0.6709 -0.0601 0.2480 0.087 Uiso 1 1 calc R . .
H45B H 0.5791 -0.0124 0.2167 0.087 Uiso 1 1 calc R . .
C46 C 0.7319(7) 0.0178(5) 0.2056(4) 0.078(2) Uani 1 1 d . . .
H46A H 0.7985 -0.0057 0.2026 0.094 Uiso 1 1 calc R . .
H46B H 0.7067 0.0409 0.1693 0.094 Uiso 1 1 calc R . .
C47 C 0.7578(7) 0.0728(5) 0.2570(4) 0.082(2) Uani 1 1 d . . .
H47A H 0.6914 0.0968 0.2596 0.098 Uiso 1 1 calc R . .
H47B H 0.7819 0.0496 0.2933 0.098 Uiso 1 1 calc R . .
C48 C 0.8453(8) 0.1262(5) 0.2513(4) 0.090(3) Uani 1 1 d . . .
H48A H 0.8592 0.1598 0.2850 0.135 Uiso 1 1 calc R . .
H48B H 0.8211 0.1502 0.2159 0.135 Uiso 1 1 calc R . .
H48C H 0.9116 0.1029 0.2494 0.135 Uiso 1 1 calc R . .
C49 C 0.5530(7) -0.0607(5) 0.1050(3) 0.076(2) Uani 1 1 d . . .
H49A H 0.5996 -0.0219 0.0978 0.092 Uiso 1 1 calc R . .
H49B H 0.5461 -0.0960 0.0722 0.092 Uiso 1 1 calc R . .
C50 C 0.4407(7) -0.0338(6) 0.1047(4) 0.090(3) Uani 1 1 d . . .
H50A H 0.4448 -0.0020 0.1395 0.108 Uiso 1 1 calc R . .
H50B H 0.3904 -0.0732 0.1066 0.108 Uiso 1 1 calc R . .
C51 C 0.3962(7) 0.0046(6) 0.0499(4) 0.095(3) Uani 1 1 d . . .
H51A H 0.4434 0.0462 0.0499 0.113 Uiso 1 1 calc R . .
H51B H 0.3986 -0.0259 0.0152 0.113 Uiso 1 1 calc R . .
C52 C 0.2815(8) 0.0264(7) 0.0459(6) 0.129(4) Uani 1 1 d . . .
H52A H 0.2566 0.0487 0.0097 0.193 Uiso 1 1 calc R . .
H52B H 0.2792 0.0588 0.0789 0.193 Uiso 1 1 calc R . .
H52C H 0.2344 -0.0145 0.0464 0.193 Uiso 1 1 calc R . .
C53 C 0.7124(8) -0.1274(5) 0.1472(4) 0.085(3) Uani 1 1 d . . .
H53A H 0.6880 -0.1635 0.1152 0.102 Uiso 1 1 calc R . .
H53B H 0.7564 -0.0921 0.1332 0.102 Uiso 1 1 calc R . .
C54 C 0.7846(9) -0.1605(6) 0.1980(4) 0.105(3) Uani 1 1 d . . .
H54A H 0.8143 -0.1246 0.2294 0.126 Uiso 1 1 calc R . .
H54B H 0.7415 -0.1950 0.2135 0.126 Uiso 1 1 calc R . .
C55 C 0.8764(12) -0.1955(8) 0.1774(5) 0.144(5) Uani 1 1 d . . .
H55A H 0.9188 -0.1603 0.1621 0.173 Uiso 1 1 calc R . .
H55B H 0.8455 -0.2302 0.1452 0.173 Uiso 1 1 calc R . .
C56 C 0.9548(13) -0.2324(10) 0.2265(7) 0.195(9) Uani 1 1 d . . .
H56A H 1.0164 -0.2488 0.2118 0.292 Uiso 1 1 calc R . .
H56B H 0.9160 -0.2717 0.2379 0.292 Uiso 1 1 calc R . .
H56C H 0.9805 -0.1995 0.2601 0.292 Uiso 1 1 calc R . .
C57 C 0.5357(10) -0.1461(6) 0.1805(4) 0.1179(17) Uani 1 1 d D . .
H57A H 0.5746 -0.1637 0.2173 0.142 Uiso 1 1 calc R . .
H57B H 0.4723 -0.1224 0.1885 0.142 Uiso 1 1 calc R . .
C58 C 0.4963(10) -0.2076(6) 0.1366(4) 0.1179(17) Uani 1 1 d D . .
H58A H 0.5595 -0.2317 0.1288 0.142 Uiso 1 1 calc R . .
H58B H 0.4573 -0.1903 0.0998 0.142 Uiso 1 1 calc R . .
C59 C 0.4216(9) -0.2595(6) 0.1573(5) 0.1179(17) Uani 1 1 d D . .
H59A H 0.4483 -0.2681 0.1986 0.142 Uiso 1 1 calc R . .
H59B H 0.4118 -0.3039 0.1335 0.142 Uiso 1 1 calc R . .
C60 C 0.3164(9) -0.2191(6) 0.1477(4) 0.1179(17) Uani 1 1 d D . .
H60A H 0.2616 -0.2444 0.1626 0.177 Uiso 1 1 calc R . .
H60B H 0.2900 -0.2141 0.1062 0.177 Uiso 1 1 calc R . .
H60C H 0.3313 -0.1732 0.1683 0.177 Uiso 1 1 calc R . .
C61 C 0.7342(10) 0.1039(7) 0.5787(6) 0.121(4) Uani 1 1 d . . .
H61A H 0.6704 0.1285 0.5852 0.145 Uiso 1 1 calc R . .
H61B H 0.7099 0.0551 0.5668 0.145 Uiso 1 1 calc R . .
C62 C 0.8116(11) 0.1048(8) 0.6350(5) 0.126(4) Uani 1 1 d . . .
H62A H 0.8180 0.1523 0.6537 0.152 Uiso 1 1 calc R . .
H62B H 0.8832 0.0938 0.6278 0.152 Uiso 1 1 calc R . .
C63 C 0.7832(13) 0.0555(9) 0.6767(7) 0.155(6) Uani 1 1 d . . .
H63A H 0.7768 0.0083 0.6574 0.186 Uiso 1 1 calc R . .
H63B H 0.7109 0.0664 0.6828 0.186 Uiso 1 1 calc R . .
C64 C 0.8596(18) 0.0532(11) 0.7373(7) 0.217(9) Uani 1 1 d . . .
H64A H 0.8316 0.0183 0.7589 0.326 Uiso 1 1 calc R . .
H64B H 0.8638 0.0986 0.7585 0.326 Uiso 1 1 calc R . .
H64C H 0.9317 0.0414 0.7326 0.326 Uiso 1 1 calc R . .
C65 C 0.6664(9) 0.1331(6) 0.4781(6) 0.119(4) Uani 1 1 d . . .
H65A H 0.6122 0.1605 0.4925 0.143 Uiso 1 1 calc R . .
H65B H 0.6856 0.1575 0.4461 0.143 Uiso 1 1 calc R . .
C66 C 0.6144(10) 0.0664(8) 0.4537(7) 0.145(5) Uani 1 1 d . . .
H66A H 0.6710 0.0366 0.4445 0.174 Uiso 1 1 calc R . .
H66B H 0.5857 0.0450 0.4843 0.174 Uiso 1 1 calc R . .
C67 C 0.5298(12) 0.0646(10) 0.4035(7) 0.183(8) Uani 1 1 d D . .
H67A H 0.5014 0.1115 0.4021 0.220 Uiso 1 1 calc R . .
H67B H 0.4718 0.0334 0.4107 0.220 Uiso 1 1 calc R . .
C68 C 0.5432(18) 0.0440(11) 0.3435(7) 0.226(11) Uani 1 1 d D . .
H68A H 0.4881 0.0652 0.3151 0.339 Uiso 1 1 calc R . .
H68B H 0.5352 -0.0064 0.3367 0.339 Uiso 1 1 calc R . .
H68C H 0.6149 0.0598 0.3395 0.339 Uiso 1 1 calc R . .
C69 C 0.8554(8) 0.0899(6) 0.5092(5) 0.103(3) Uani 1 1 d . . .
H69A H 0.9205 0.0942 0.5411 0.123 Uiso 1 1 calc R . .
H69B H 0.8288 0.0410 0.5049 0.123 Uiso 1 1 calc R . .
C70 C 0.8889(9) 0.1062(7) 0.4546(5) 0.114(4) Uani 1 1 d . . .
H70A H 0.9106 0.1559 0.4571 0.137 Uiso 1 1 calc R . .
H70B H 0.8262 0.0974 0.4216 0.137 Uiso 1 1 calc R . .

loop_
_atom_site_aniso_label
_atom_site_aniso_U_11
_atom_site_aniso_U_22
_atom_site_aniso_U_33
_atom_site_aniso_U_23
_atom_site_aniso_U_13
_atom_site_aniso_U_12
Mo1 0.0758(4) 0.0696(4) 0.0631(4) -0.0065(3) 0.0328(3) 0.0079(3)
Mo2 0.0655(4) 0.0820(5) 0.0621(4) 0.0111(3) 0.0258(3) -0.0099(3)
Mo3 0.0598(4) 0.0802(5) 0.0528(4) 0.0169(3) 0.0194(3) 0.0139(3)
Mo4 0.0604(4) 0.0889(5) 0.0689(4) 0.0182(4) 0.0141(3) 0.0140(4)
Mo5 0.0648(4) 0.0599(4) 0.0561(4) 0.0094(3) 0.0258(3) 0.0004(3)
Mo6 0.0877(5) 0.0588(4) 0.0536(4) -0.0004(3) 0.0264(3) 0.0020(3)
Mo7 0.0846(5) 0.1086(6) 0.0710(5) 0.0359(4) 0.0407(4) 0.0262(4)
Mo8 0.0455(3) 0.0971(5) 0.0603(4) 0.0015(3) 0.0182(3) 0.0125(3)
Mo9 0.0524(4) 0.0868(5) 0.0594(4) 0.0083(3) 0.0178(3) -0.0060(3)
Mo10 0.0587(4) 0.0947(5) 0.0524(4) 0.0034(3) 0.0218(3) 0.0146(3)
Mo11 0.0462(3) 0.0879(5) 0.0598(4) 0.0063(3) 0.0089(3) -0.0053(3)
Mo12 0.0475(4) 0.1423(7) 0.0455(4) -0.0083(4) 0.0058(3) 0.0217(4)
O1 0.049(2) 0.062(3) 0.052(3) 0.011(2) 0.017(2) 0.005(2)
O2 0.091(4) 0.114(5) 0.092(4) 0.016(4) 0.037(4) -0.031(4)
O3 0.072(4) 0.126(5) 0.073(4) 0.034(3) 0.016(3) 0.026(3)
O4 0.076(4) 0.141(6) 0.098(5) 0.040(4) 0.012(3) 0.029(4)
O5 0.084(4) 0.082(4) 0.071(3) 0.019(3) 0.028(3) -0.015(3)
O6 0.146(6) 0.073(4) 0.069(4) -0.007(3) 0.039(4) 0.002(4)
O7 0.052(3) 0.081(3) 0.064(3) 0.021(3) 0.020(2) 0.004(2)
O8 0.080(3) 0.063(3) 0.053(3) 0.005(2) 0.033(2) 0.004(3)
O9 0.070(3) 0.068(3) 0.063(3) 0.018(2) 0.016(2) 0.012(3)
O10 0.081(3) 0.057(3) 0.068(3) -0.004(2) 0.029(3) -0.004(3)
O11 0.072(3) 0.073(3) 0.054(3) 0.016(2) 0.020(2) 0.001(3)
O12 0.081(3) 0.066(3) 0.067(3) 0.011(3) 0.029(3) 0.022(3)
O13 0.073(3) 0.077(3) 0.049(3) 0.002(2) 0.018(2) -0.001(3)
O14 0.079(4) 0.082(4) 0.051(3) 0.004(3) 0.011(2) -0.004(3)
O15 0.090(4) 0.066(3) 0.062(3) 0.000(2) 0.024(3) -0.012(3)
O16 0.053(3) 0.098(4) 0.078(4) 0.014(3) 0.016(3) -0.005(3)
O17 0.073(3) 0.088(4) 0.066(3) 0.005(3) 0.038(3) 0.001(3)
O18 0.074(3) 0.076(4) 0.084(4) 0.008(3) 0.029(3) 0.022(3)
O19 0.043(2) 0.084(3) 0.046(2) 0.011(2) 0.014(2) 0.008(2)
O20 0.060(3) 0.111(5) 0.090(4) -0.013(3) 0.025(3) 0.018(3)
O21 0.085(4) 0.100(5) 0.101(4) 0.026(4) 0.036(3) -0.008(3)
O22 0.081(4) 0.116(5) 0.072(4) -0.007(3) 0.031(3) 0.026(3)
O23 0.064(3) 0.115(5) 0.084(4) -0.002(4) 0.001(3) -0.013(3)
O24 0.061(3) 0.194(8) 0.061(3) -0.029(4) -0.003(3) 0.028(4)
O25 0.070(3) 0.096(4) 0.088(4) 0.028(3) 0.033(3) 0.000(3)
O26 0.074(3) 0.118(5) 0.074(4) 0.023(3) 0.045(3) 0.027(3)
O27 0.083(4) 0.095(4) 0.069(3) 0.026(3) 0.030(3) 0.024(3)
O28 0.082(4) 0.143(6) 0.050(3) 0.025(3) 0.019(3) 0.040(4)
O29 0.053(3) 0.119(5) 0.053(3) -0.014(3) 0.011(2) 0.019(3)
O30 0.059(3) 0.086(4) 0.067(3) 0.008(3) 0.019(2) 0.006(3)
O31 0.053(3) 0.121(5) 0.051(3) 0.000(3) 0.013(2) 0.021(3)
O32 0.043(3) 0.098(4) 0.066(3) 0.012(3) 0.015(2) 0.007(3)
O33 0.053(3) 0.088(4) 0.052(3) 0.015(2) 0.005(2) -0.001(2)
O34 0.054(3) 0.095(4) 0.051(3) 0.001(3) 0.025(2) -0.001(3)
O35 0.044(3) 0.104(4) 0.068(3) -0.009(3) 0.012(2) -0.008(3)
O36 0.057(3) 0.089(4) 0.056(3) -0.002(3) 0.009(2) -0.005(3)
N1 0.123(6) 0.087(5) 0.076(4) -0.017(4) 0.046(4) 0.014(4)
N2 0.130(7) 0.153(6) 0.112(6) 0.082(5) 0.072(5) 0.062(5)
N3 0.066(4) 0.068(4) 0.053(3) 0.008(3) 0.021(3) 0.001(3)
N4 0.085(3) 0.207(6) 0.089(3) 0.021(4) 0.028(2) 0.018(3)
N5 0.142(4) 0.139(5) 0.077(3) 0.000(3) 0.040(3) -0.031(3)
N6 0.067(5) 0.070(5) 0.136(7) 0.008(5) 0.023(5) -0.006(4)
C1 0.112 0.099 0.075 -0.017 0.042 0.018
C2 0.112 0.099 0.075 -0.017 0.042 0.018
C3 0.112 0.099 0.075 -0.017 0.042 0.018
C4 0.157 0.165 0.124 0.095 0.092 0.082
C5 0.157 0.165 0.124 0.095 0.092 0.082
C6 0.157 0.165 0.124 0.095 0.092 0.082
C7 0.079(7) 0.143(10) 0.102(8) 0.021(7) 0.007(6) -0.013(7)
C8 0.095(8) 0.183(13) 0.090(7) 0.035(8) 0.011(6) -0.022(8)
C9 0.123(11) 0.141(13) 0.197(15) 0.009(11) 0.047(10) 0.009(9)
C10 0.146(13) 0.163(15) 0.207(17) 0.010(12) 0.086(12) 0.030(11)
C11 0.135(12) 0.106(11) 0.26(2) -0.027(12) 0.080(13) -0.003(9)
C12 0.165(17) 0.21(2) 0.31(3) -0.087(19) 0.134(19) -0.001(15)
C13 0.076(5) 0.080(5) 0.052(4) 0.018(4) 0.017(4) 0.000(4)
C14 0.070(5) 0.080(6) 0.066(5) 0.015(4) 0.013(4) -0.008(4)
C15 0.074(5) 0.085(6) 0.086(6) 0.031(5) 0.015(4) -0.001(5)
C16 0.108(8) 0.122(9) 0.134(10) 0.053(8) 0.025(7) 0.019(7)
C17 0.071(5) 0.085(6) 0.070(5) 0.021(4) 0.026(4) -0.001(4)
C18 0.090(7) 0.097(7) 0.091(7) 0.018(5) 0.022(5) -0.013(5)
C19 0.080(7) 0.198(13) 0.104(8) 0.037(8) 0.015(6) -0.043(8)
C20 0.117(11) 0.29(2) 0.147(13) 0.038(14) 0.018(10) -0.023(13)
C21 0.085(6) 0.065(5) 0.061(5) 0.000(4) 0.017(4) -0.001(4)
C22 0.113(7) 0.067(5) 0.064(5) 0.010(4) 0.025(5) 0.003(5)
C23 0.131(9) 0.084(7) 0.079(6) 0.002(5) 0.008(6) 0.015(6)
C24 0.127(9) 0.120(9) 0.076(6) 0.000(6) 0.018(6) 0.042(7)
C25 0.078(5) 0.062(5) 0.056(4) 0.007(3) 0.016(4) -0.002(4)
C26 0.078(5) 0.064(5) 0.076(5) 0.006(4) 0.024(4) 0.005(4)
C27 0.087(6) 0.076(6) 0.107(7) 0.006(5) 0.003(5) 0.016(5)
C28 0.072(7) 0.130(10) 0.165(12) 0.009(8) 0.007(7) 0.008(6)
C29 0.055(5) 0.117(8) 0.078(6) 0.002(5) 0.025(4) 0.002(5)
C30 0.078(6) 0.118(9) 0.121(8) -0.010(7) 0.040(6) -0.014(6)
C31 0.099(8) 0.122(10) 0.136(10) 0.003(8) 0.038(7) -0.012(7)
C32 0.156(13) 0.110(10) 0.217(16) 0.032(10) 0.069(12) -0.008(9)
C33 0.049(4) 0.108(7) 0.081(6) -0.001(5) 0.021(4) -0.010(4)
C34 0.069(5) 0.111(8) 0.090(6) 0.002(5) 0.026(5) 0.001(5)
C35 0.088(7) 0.108(8) 0.114(8) -0.015(6) 0.035(6) -0.010(6)
C36 0.119(9) 0.118(9) 0.119(9) 0.018(7) 0.037(7) 0.002(7)
C37 0.085(3) 0.207(6) 0.089(3) 0.021(4) 0.028(2) 0.018(3)
C38 0.085(3) 0.207(6) 0.089(3) 0.021(4) 0.028(2) 0.018(3)
C39 0.085(3) 0.207(6) 0.089(3) 0.021(4) 0.028(2) 0.018(3)
C40 0.085(3) 0.207(6) 0.089(3) 0.021(4) 0.028(2) 0.018(3)
C41 0.046(4) 0.117(7) 0.079(6) 0.008(5) 0.012(4) 0.001(4)
C42 0.071(6) 0.136(9) 0.078(6) 0.005(6) 0.020(5) 0.000(6)
C43 0.094(7) 0.149(10) 0.097(7) 0.035(7) 0.032(6) 0.010(7)
C44 0.114(9) 0.150(11) 0.104(8) 0.055(8) 0.026(7) 0.005(8)
C45 0.077(5) 0.098(6) 0.048(4) 0.003(4) 0.024(4) 0.000(5)
C46 0.079(5) 0.099(7) 0.062(5) 0.009(4) 0.025(4) 0.005(5)
C47 0.079(6) 0.109(7) 0.057(5) 0.005(5) 0.015(4) 0.007(5)
C48 0.082(6) 0.105(7) 0.081(6) 0.015(5) 0.009(5) -0.005(5)
C49 0.078(5) 0.109(7) 0.044(4) 0.004(4) 0.017(4) 0.007(5)
C50 0.074(6) 0.130(8) 0.066(5) -0.011(5) 0.023(4) -0.007(5)
C51 0.069(6) 0.120(8) 0.085(6) -0.016(6) 0.005(5) -0.004(5)
C52 0.068(6) 0.135(10) 0.166(12) -0.028(9) -0.003(7) 0.007(6)
C53 0.105(7) 0.105(7) 0.055(5) 0.009(4) 0.038(5) 0.015(5)
C54 0.124(9) 0.127(9) 0.072(6) 0.017(6) 0.033(6) 0.029(7)
C55 0.160(12) 0.199(14) 0.099(8) 0.054(9) 0.060(8) 0.081(11)
C56 0.186(15) 0.28(2) 0.159(13) 0.106(14) 0.089(12) 0.145(16)
C57 0.142(4) 0.139(5) 0.077(3) 0.000(3) 0.040(3) -0.031(3)
C58 0.142(4) 0.139(5) 0.077(3) 0.000(3) 0.040(3) -0.031(3)
C59 0.142(4) 0.139(5) 0.077(3) 0.000(3) 0.040(3) -0.031(3)
C60 0.142(4) 0.139(5) 0.077(3) 0.000(3) 0.040(3) -0.031(3)
C61 0.100(8) 0.107(9) 0.159(12) -0.001(8) 0.040(9) 0.010(7)
C62 0.127(10) 0.157(12) 0.090(8) 0.004(8) 0.016(8) 0.008(9)
C63 0.151(13) 0.178(15) 0.148(13) 0.016(11) 0.052(11) 0.052(11)
C64 0.25(2) 0.27(2) 0.125(13) 0.035(14) 0.022(14) 0.045(19)
C65 0.087(7) 0.098(8) 0.168(12) 0.007(8) 0.018(8) 0.013(6)
C66 0.085(8) 0.138(12) 0.202(15) -0.016(11) 0.014(9) 0.026(8)
C67 0.118(11) 0.211(18) 0.197(17) -0.040(14) -0.011(12) 0.069(11)
C68 0.34(3) 0.24(2) 0.124(12) 0.027(13) 0.076(15) 0.17(2)
C69 0.061(5) 0.114(8) 0.135(9) 0.027(7) 0.023(6) 0.007(5)
C70 0.074(6) 0.146(10) 0.121(9) 0.037(8) 0.015(6) -0.008(7)

loop_
_atom_type_symbol
_atom_type_description
_atom_type_scat_dispersion_real
_atom_type_scat_dispersion_imag
_atom_type_scat_source
C C 0.0033 0.0016 'International Tables Vol C Tables 4.2.6.8 and 6.1.1.4'
H H 0.0000 0.0000 'International Tables Vol C Tables 4.2.6.8 and 6.1.1.4'
N N 0.0061 0.0033 'International Tables Vol C Tables 4.2.6.8 and 6.1.1.4'
O O 0.0106 0.0060 'International Tables Vol C Tables 4.2.6.8 and 6.1.1.4'
Mo Mo -1.6832 0.6857 'International Tables Vol C Tables 4.2.6.8 and 6.1.1.4'

loop_
_geom_angle_atom_site_label_1
_geom_angle_atom_site_label_2
_geom_angle_atom_site_label_3
_geom_angle
_geom_angle_site_symmetry_1
_geom_angle_site_symmetry_3
_geom_angle_publ_flag
N1 Mo1 O13 102.2(3) . . ?
N1 Mo1 O10 101.0(3) . . ?
O13 Mo1 O10 88.3(2) . . ?
N1 Mo1 O17 103.8(3) . . ?
O13 Mo1 O17 87.7(2) . . ?
O10 Mo1 O17 155.2(2) . . ?
N1 Mo1 O18 102.2(3) . . ?
O13 Mo1 O18 155.6(2) . . ?
O10 Mo1 O18 86.9(2) . . ?
O17 Mo1 O18 86.7(2) . . ?
N1 Mo1 O1 178.7(3) . . ?
O13 Mo1 O1 78.26(18) . . ?
O10 Mo1 O1 77.72(18) . . ?
O17 Mo1 O1 77.47(19) . . ?
O18 Mo1 O1 77.39(19) . . ?
O2 Mo2 O17 104.1(3) . . ?
O2 Mo2 O11 103.7(3) . . ?
O17 Mo2 O11 87.6(2) . . ?
O2 Mo2 O16 103.4(3) . . ?
O17 Mo2 O16 87.8(3) . . ?
O11 Mo2 O16 152.9(2) . . ?
O2 Mo2 O15 102.9(3) . . ?
O17 Mo2 O15 153.0(2) . . ?
O11 Mo2 O15 86.6(2) . . ?
O16 Mo2 O15 85.5(2) . . ?
O2 Mo2 O1 179.5(3) . . ?
O17 Mo2 O1 76.40(19) . . ?
O11 Mo2 O1 76.45(18) . . ?
O16 Mo2 O1 76.50(18) . . ?
O15 Mo2 O1 76.57(19) . . ?
O3 Mo3 O13 102.7(3) . . ?
O3 Mo3 O12 103.8(3) . . ?
O13 Mo3 O12 153.5(2) . . ?
O3 Mo3 O7 103.9(3) . . ?
O13 Mo3 O7 87.1(2) . . ?
O12 Mo3 O7 87.4(2) . . ?
O3 Mo3 O11 102.6(3) . . ?
O13 Mo3 O11 86.5(2) . . ?
O12 Mo3 O11 86.9(2) . . ?
O7 Mo3 O11 153.4(2) . . ?
O3 Mo3 O1 178.9(2) . . ?
O13 Mo3 O1 76.65(19) . . ?
O12 Mo3 O1 76.88(19) . . ?
O7 Mo3 O1 76.90(18) . . ?
O11 Mo3 O1 76.52(18) . . ?
O4 Mo4 O18 104.5(3) . . ?
O4 Mo4 O16 102.9(3) . . ?
O18 Mo4 O16 89.0(2) . . ?
O4 Mo4 O14 102.4(3) . . ?
O18 Mo4 O14 153.1(2) . . ?
O16 Mo4 O14 85.5(2) . . ?
O4 Mo4 O9 104.4(3) . . ?
O18 Mo4 O9 88.5(2) . . ?
O16 Mo4 O9 152.3(2) . . ?
O14 Mo4 O9 84.3(2) . . ?
O4 Mo4 O1 178.7(3) . . ?
O18 Mo4 O1 76.7(2) . . ?
O16 Mo4 O1 76.52(19) . . ?
O14 Mo4 O1 76.37(19) . . ?
O9 Mo4 O1 76.07(18) . . ?
O5 Mo5 O10 101.7(3) . . ?
O5 Mo5 O8 104.2(2) . . ?
O10 Mo5 O8 154.1(2) . . ?
O5 Mo5 O9 103.4(2) . . ?
O10 Mo5 O9 88.1(2) . . ?
O8 Mo5 O9 86.5(2) . . ?
O5 Mo5 O7 103.2(2) . . ?
O10 Mo5 O7 86.4(2) . . ?
O8 Mo5 O7 87.2(2) . . ?
O9 Mo5 O7 153.4(2) . . ?
O5 Mo5 O1 178.1(2) . . ?
O10 Mo5 O1 76.40(19) . . ?
O8 Mo5 O1 77.70(18) . . ?
O9 Mo5 O1 76.74(18) . . ?
O7 Mo5 O1 76.72(18) . . ?
O6 Mo6 O14 103.1(3) . . ?
O6 Mo6 O15 102.8(3) . . ?
O14 Mo6 O15 88.1(2) . . ?
O6 Mo6 O12 104.0(3) . . ?
O14 Mo6 O12 152.9(2) . . ?
O15 Mo6 O12 86.2(2) . . ?
O6 Mo6 O8 104.0(3) . . ?
O14 Mo6 O8 87.9(2) . . ?
O15 Mo6 O8 153.1(2) . . ?
O12 Mo6 O8 85.3(2) . . ?
O6 Mo6 O1 179.4(3) . . ?
O14 Mo6 O1 77.00(19) . . ?
O15 Mo6 O1 76.58(19) . . ?
O12 Mo6 O1 75.92(18) . . ?
O8 Mo6 O1 76.64(17) . . ?
N2 Mo7 O25 102.1(4) . . ?
N2 Mo7 O26 102.8(3) . . ?
O25 Mo7 O26 87.7(3) . . ?
N2 Mo7 O28 101.7(4) . . ?
O25 Mo7 O28 156.2(2) . . ?
O26 Mo7 O28 87.6(3) . . ?
N2 Mo7 O27 101.4(3) . . ?
O25 Mo7 O27 87.6(2) . . ?
O26 Mo7 O27 155.9(2) . . ?
O28 Mo7 O27 87.2(2) . . ?
N2 Mo7 O19 178.6(3) . . ?
O25 Mo7 O19 78.5(2) . . ?
O26 Mo7 O19 78.5(2) . . ?
O28 Mo7 O19 77.7(2) . . ?
O27 Mo7 O19 77.4(2) . . ?
O20 Mo8 O26 103.3(3) . . ?
O20 Mo8 O32 103.5(2) . . ?
O26 Mo8 O32 88.4(3) . . ?
O20 Mo8 O30 103.4(3) . . ?
O26 Mo8 O30 153.3(2) . . ?
O32 Mo8 O30 86.9(2) . . ?
O20 Mo8 O29 103.6(2) . . ?
O26 Mo8 O29 87.1(3) . . ?
O32 Mo8 O29 152.8(2) . . ?
O30 Mo8 O29 85.1(2) . . ?
O20 Mo8 O19 179.5(2) . . ?
O26 Mo8 O19 76.45(19) . . ?
O32 Mo8 O19 76.96(18) . . ?
O30 Mo8 O19 76.85(19) . . ?
O29 Mo8 O19 75.91(18) . . ?
O21 Mo9 O33 104.3(3) . . ?
O21 Mo9 O35 103.1(3) . . ?
O33 Mo9 O35 152.6(2) . . ?
O21 Mo9 O30 102.6(3) . . ?
O33 Mo9 O30 86.6(2) . . ?
O35 Mo9 O30 87.6(2) . . ?
O21 Mo9 O34 104.3(3) . . ?
O33 Mo9 O34 86.9(2) . . ?
O35 Mo9 O34 86.4(2) . . ?
O30 Mo9 O34 153.2(2) . . ?
O21 Mo9 O19 179.3(3) . . ?
O33 Mo9 O19 76.25(18) . . ?
O35 Mo9 O19 76.3(2) . . ?
O30 Mo9 O19 77.0(2) . . ?
O34 Mo9 O19 76.17(18) . . ?
O22 Mo10 O27 105.0(3) . . ?
O22 Mo10 O31 103.1(3) . . ?
O27 Mo10 O31 88.7(3) . . ?
O22 Mo10 O34 101.8(3) . . ?
O27 Mo10 O34 153.1(2) . . ?
O31 Mo10 O34 87.7(2) . . ?
O22 Mo10 O36 103.2(3) . . ?
O27 Mo10 O36 86.5(2) . . ?
O31 Mo10 O36 153.7(2) . . ?
O34 Mo10 O36 85.0(2) . . ?
O22 Mo10 O19 178.9(3) . . ?
O27 Mo10 O19 76.1(2) . . ?
O31 Mo10 O19 77.26(18) . . ?
O34 Mo10 O19 77.10(18) . . ?
O36 Mo10 O19 76.44(19) . . ?
O23 Mo11 O25 103.7(3) . . ?
O23 Mo11 O36 104.8(3) . . ?
O25 Mo11 O36 89.5(2) . . ?
O23 Mo11 O33 103.2(3) . . ?
O25 Mo11 O33 152.7(2) . . ?
O36 Mo11 O33 87.7(2) . . ?
O23 Mo11 O32 102.1(3) . . ?
O25 Mo11 O32 86.2(2) . . ?
O36 Mo11 O32 153.1(2) . . ?
O33 Mo11 O32 84.2(2) . . ?
O23 Mo11 O19 177.7(3) . . ?
O25 Mo11 O19 76.4(2) . . ?
O36 Mo11 O19 77.48(18) . . ?
O33 Mo11 O19 76.47(18) . . ?
O32 Mo11 O19 75.64(18) . . ?
O24 Mo12 O28 104.5(3) . . ?
O24 Mo12 O29 103.2(3) . . ?
O28 Mo12 O29 88.9(3) . . ?
O24 Mo12 O35 102.3(3) . . ?
O28 Mo12 O35 153.1(2) . . ?
O29 Mo12 O35 87.4(2) . . ?
O24 Mo12 O31 103.0(3) . . ?
O28 Mo12 O31 86.8(3) . . ?
O29 Mo12 O31 153.7(2) . . ?
O35 Mo12 O31 84.9(2) . . ?
O24 Mo12 O19 178.9(3) . . ?
O28 Mo12 O19 76.4(2) . . ?
O29 Mo12 O19 77.42(19) . . ?
O35 Mo12 O19 76.76(18) . . ?
O31 Mo12 O19 76.37(18) . . ?
Mo1 O1 Mo3 90.51(16) . . ?
Mo1 O1 Mo5 90.97(17) . . ?
Mo3 O1 Mo5 89.94(15) . . ?
Mo1 O1 Mo4 90.54(16) . . ?
Mo3 O1 Mo4 178.9(2) . . ?
Mo5 O1 Mo4 90.13(15) . . ?
Mo1 O1 Mo2 90.63(15) . . ?
Mo3 O1 Mo2 90.06(15) . . ?
Mo5 O1 Mo2 178.4(2) . . ?
Mo4 O1 Mo2 89.84(15) . . ?
Mo1 O1 Mo6 179.6(2) . . ?
Mo3 O1 Mo6 89.91(15) . . ?
Mo5 O1 Mo6 89.08(14) . . ?
Mo4 O1 Mo6 89.04(15) . . ?
Mo2 O1 Mo6 89.31(16) . . ?
Mo3 O7 Mo5 116.4(2) . . ?
Mo5 O8 Mo6 116.5(2) . . ?
Mo5 O9 Mo4 117.0(2) . . ?
Mo5 O10 Mo1 114.9(2) . . ?
Mo2 O11 Mo3 117.0(2) . . ?
Mo3 O12 Mo6 117.3(2) . . ?
Mo3 O13 Mo1 114.6(2) . . ?
Mo6 O14 Mo4 117.6(2) . . ?
Mo6 O15 Mo2 117.5(3) . . ?
Mo2 O16 Mo4 117.1(2) . . ?
Mo2 O17 Mo1 115.5(2) . . ?
Mo4 O18 Mo1 115.3(3) . . ?
Mo7 O19 Mo12 91.10(16) . . ?
Mo7 O19 Mo10 91.22(18) . . ?
Mo12 O19 Mo10 90.10(15) . . ?
Mo7 O19 Mo11 90.42(17) . . ?
Mo12 O19 Mo11 178.5(2) . . ?
Mo10 O19 Mo11 89.77(16) . . ?
Mo7 O19 Mo8 90.48(15) . . ?
Mo12 O19 Mo8 89.87(16) . . ?
Mo10 O19 Mo8 178.3(2) . . ?
Mo11 O19 Mo8 90.21(15) . . ?
Mo7 O19 Mo9 179.3(2) . . ?
Mo12 O19 Mo9 89.36(16) . . ?
Mo10 O19 Mo9 89.32(14) . . ?
Mo11 O19 Mo9 89.12(15) . . ?
Mo8 O19 Mo9 88.98(17) . . ?
Mo11 O25 Mo7 114.7(3) . . ?
Mo8 O26 Mo7 114.6(2) . . ?
Mo10 O27 Mo7 115.3(3) . . ?
Mo12 O28 Mo7 114.8(3) . . ?
Mo12 O29 Mo8 116.8(3) . . ?
Mo9 O30 Mo8 117.2(3) . . ?
Mo10 O31 Mo12 116.3(2) . . ?
Mo8 O32 Mo11 117.2(2) . . ?
Mo9 O33 Mo11 118.1(2) . . ?
Mo10 O34 Mo9 117.4(2) . . ?
Mo9 O35 Mo12 117.5(3) . . ?
Mo11 O36 Mo10 116.3(2) . . ?
C1 N1 Mo1 175.0(7) . . ?
C4 N2 Mo7 177.8(10) . . ?
C21 N3 C17 110.8(6) . . ?
C21 N3 C25 112.0(6) . . ?
C17 N3 C25 105.8(5) . . ?
C21 N3 C13 106.5(5) . . ?
C17 N3 C13 111.8(6) . . ?
C25 N3 C13 110.0(6) . . ?
C29 N4 C41 110.6(8) . . ?
C29 N4 C33 108.3(7) . . ?
C41 N4 C33 109.7(9) . . ?
C29 N4 C37 111.4(10) . . ?
C41 N4 C37 107.2(7) . . ?
C33 N4 C37 109.7(9) . . ?
C57 N5 C49 111.2(9) . . ?
C57 N5 C45 106.1(7) . . ?
C49 N5 C45 111.1(8) . . ?
C57 N5 C53 111.0(9) . . ?
C49 N5 C53 106.8(7) . . ?
C45 N5 C53 110.6(8) . . ?
C61 N6 C9 117.0(10) . . ?
C61 N6 C69 109.5(8) . . ?
C9 N6 C69 101.6(8) . . ?
C61 N6 C65 106.7(9) . . ?
C9 N6 C65 111.3(10) . . ?
C69 N6 C65 110.7(9) . . ?
C2 C1 C3 121.2(8) . . ?
C2 C1 N1 109.1(8) . . ?
C3 C1 N1 107.6(7) . . ?
C2 C1 H1 106.0 . . ?
C3 C1 H1 106.0 . . ?
N1 C1 H1 106.0 . . ?
C1 C2 H2A 109.5 . . ?
C1 C2 H2B 109.5 . . ?
H2A C2 H2B 109.5 . . ?
C1 C2 H2C 109.5 . . ?
H2A C2 H2C 109.5 . . ?
H2B C2 H2C 109.5 . . ?
C1 C3 H3A 109.5 . . ?
C1 C3 H3B 109.5 . . ?
H3A C3 H3B 109.5 . . ?
C1 C3 H3C 109.5 . . ?
H3A C3 H3C 109.5 . . ?
H3B C3 H3C 109.5 . . ?
C6 C4 C5 121.0(11) . . ?
C6 C4 N2 110.5(9) . . ?
C5 C4 N2 105.2(9) . . ?
C6 C4 H4 106.4 . . ?
C5 C4 H4 106.4 . . ?
N2 C4 H4 106.4 . . ?
C4 C5 H5A 109.5 . . ?
C4 C5 H5B 109.5 . . ?
H5A C5 H5B 109.5 . . ?
C4 C5 H5C 109.5 . . ?
H5A C5 H5C 109.5 . . ?
H5B C5 H5C 109.5 . . ?
C4 C6 H6A 109.5 . . ?
C4 C6 H6B 109.5 . . ?
H6A C6 H6B 109.5 . . ?
C4 C6 H6C 109.5 . . ?
H6A C6 H6C 109.5 . . ?
H6B C6 H6C 109.5 . . ?
C8 C7 C70 115.8(10) . . ?
C8 C7 H7A 108.3 . . ?
C70 C7 H7A 108.3 . . ?
C8 C7 H7B 108.3 . . ?
C70 C7 H7B 108.3 . . ?
H7A C7 H7B 107.4 . . ?
C7 C8 H8A 109.5 . . ?
C7 C8 H8B 109.5 . . ?
H8A C8 H8B 109.5 . . ?
C7 C8 H8C 109.5 . . ?
H8A C8 H8C 109.5 . . ?
H8B C8 H8C 109.5 . . ?
N6 C9 C10 114.3(11) . . ?
N6 C9 H9A 108.7 . . ?
C10 C9 H9A 108.7 . . ?
N6 C9 H9B 108.7 . . ?
C10 C9 H9B 108.7 . . ?
H9A C9 H9B 107.6 . . ?
C9 C10 C11 112.1(11) . . ?
C9 C10 H10A 109.2 . . ?
C11 C10 H10A 109.2 . . ?
C9 C10 H10B 109.2 . . ?
C11 C10 H10B 109.2 . . ?
H10A C10 H10B 107.9 . . ?
C12 C11 C10 110.5(14) . . ?
C12 C11 H11A 109.5 . . ?
C10 C11 H11A 109.5 . . ?
C12 C11 H11B 109.5 . . ?
C10 C11 H11B 109.5 . . ?
H11A C11 H11B 108.1 . . ?
C11 C12 H12A 109.5 . . ?
C11 C12 H12B 109.5 . . ?
H12A C12 H12B 109.5 . . ?
C11 C12 H12C 109.5 . . ?
H12A C12 H12C 109.5 . . ?
H12B C12 H12C 109.5 . . ?
C14 C13 N3 117.7(6) . . ?
C14 C13 H13A 107.9 . . ?
N3 C13 H13A 107.9 . . ?
C14 C13 H13B 107.9 . . ?
N3 C13 H13B 107.9 . . ?
H13A C13 H13B 107.2 . . ?
C13 C14 C15 109.8(7) . . ?
C13 C14 H14A 109.7 . . ?
C15 C14 H14A 109.7 . . ?
C13 C14 H14B 109.7 . . ?
C15 C14 H14B 109.7 . . ?
H14A C14 H14B 108.2 . . ?
C16 C15 C14 113.9(8) . . ?
C16 C15 H15A 108.8 . . ?
C14 C15 H15A 108.8 . . ?
C16 C15 H15B 108.8 . . ?
C14 C15 H15B 108.8 . . ?
H15A C15 H15B 107.7 . . ?
C15 C16 H16A 109.5 . . ?
C15 C16 H16B 109.5 . . ?
H16A C16 H16B 109.5 . . ?
C15 C16 H16C 109.5 . . ?
H16A C16 H16C 109.5 . . ?
H16B C16 H16C 109.5 . . ?
C18 C17 N3 116.3(7) . . ?
C18 C17 H17A 108.2 . . ?
N3 C17 H17A 108.2 . . ?
C18 C17 H17B 108.2 . . ?
N3 C17 H17B 108.2 . . ?
H17A C17 H17B 107.4 . . ?
C17 C18 C19 108.5(8) . . ?
C17 C18 H18A 110.0 . . ?
C19 C18 H18A 110.0 . . ?
C17 C18 H18B 110.0 . . ?
C19 C18 H18B 110.0 . . ?
H18A C18 H18B 108.4 . . ?
C20 C19 C18 115.0(11) . . ?
C20 C19 H19A 108.5 . . ?
C18 C19 H19A 108.5 . . ?
C20 C19 H19B 108.5 . . ?
C18 C19 H19B 108.5 . . ?
H19A C19 H19B 107.5 . . ?
C19 C20 H20A 109.5 . . ?
C19 C20 H20B 109.5 . . ?
H20A C20 H20B 109.5 . . ?
C19 C20 H20C 109.5 . . ?
H20A C20 H20C 109.5 . . ?
H20B C20 H20C 109.5 . . ?
N3 C21 C22 115.5(6) . . ?
N3 C21 H21A 108.4 . . ?
C22 C21 H21A 108.4 . . ?
N3 C21 H21B 108.4 . . ?
C22 C21 H21B 108.4 . . ?
H21A C21 H21B 107.5 . . ?
C21 C22 C23 110.9(7) . . ?
C21 C22 H22A 109.5 . . ?
C23 C22 H22A 109.5 . . ?
C21 C22 H22B 109.5 . . ?
C23 C22 H22B 109.5 . . ?
H22A C22 H22B 108.1 . . ?
C24 C23 C22 115.4(9) . . ?
C24 C23 H23A 108.4 . . ?
C22 C23 H23A 108.4 . . ?
C24 C23 H23B 108.4 . . ?
C22 C23 H23B 108.4 . . ?
H23A C23 H23B 107.5 . . ?
C23 C24 H24A 109.5 . . ?
C23 C24 H24B 109.5 . . ?
H24A C24 H24B 109.5 . . ?
C23 C24 H24C 109.5 . . ?
H24A C24 H24C 109.5 . . ?
H24B C24 H24C 109.5 . . ?
N3 C25 C26 116.8(6) . . ?
N3 C25 H25A 108.1 . . ?
C26 C25 H25A 108.1 . . ?
N3 C25 H25B 108.1 . . ?
C26 C25 H25B 108.1 . . ?
H25A C25 H25B 107.3 . . ?
C27 C26 C25 111.1(7) . . ?
C27 C26 H26A 109.4 . . ?
C25 C26 H26A 109.4 . . ?
C27 C26 H26B 109.4 . . ?
C25 C26 H26B 109.4 . . ?
H26A C26 H26B 108.0 . . ?
C26 C27 C28 112.4(9) . . ?
C26 C27 H27A 109.1 . . ?
C28 C27 H27A 109.1 . . ?
C26 C27 H27B 109.1 . . ?
C28 C27 H27B 109.1 . . ?
H27A C27 H27B 107.9 . . ?
C27 C28 H28A 109.5 . . ?
C27 C28 H28B 109.5 . . ?
H28A C28 H28B 109.5 . . ?
C27 C28 H28C 109.5 . . ?
H28A C28 H28C 109.5 . . ?
H28B C28 H28C 109.5 . . ?
C30 C29 N4 115.8(8) . . ?
C30 C29 H29A 108.3 . . ?
N4 C29 H29A 108.3 . . ?
C30 C29 H29B 108.3 . . ?
N4 C29 H29B 108.3 . . ?
H29A C29 H29B 107.4 . . ?
C29 C30 C31 113.2(8) . . ?
C29 C30 H30A 108.9 . . ?
C31 C30 H30A 108.9 . . ?
C29 C30 H30B 108.9 . . ?
C31 C30 H30B 108.9 . . ?
H30A C30 H30B 107.7 . . ?
C30 C31 C32 116.1(10) . . ?
C30 C31 H31A 108.3 . . ?
C32 C31 H31A 108.3 . . ?
C30 C31 H31B 108.3 . . ?
C32 C31 H31B 108.3 . . ?
H31A C31 H31B 107.4 . . ?
C31 C32 H32A 109.5 . . ?
C31 C32 H32B 109.5 . . ?
H32A C32 H32B 109.5 . . ?
C31 C32 H32C 109.5 . . ?
H32A C32 H32C 109.5 . . ?
H32B C32 H32C 109.5 . . ?
C34 C33 N4 116.5(7) . . ?
C34 C33 H33A 108.2 . . ?
N4 C33 H33A 108.2 . . ?
C34 C33 H33B 108.2 . . ?
N4 C33 H33B 108.2 . . ?
H33A C33 H33B 107.3 . . ?
C35 C34 C33 112.2(8) . . ?
C35 C34 H34A 109.2 . . ?
C33 C34 H34A 109.2 . . ?
C35 C34 H34B 109.2 . . ?
C33 C34 H34B 109.2 . . ?
H34A C34 H34B 107.9 . . ?
C34 C35 C36 114.2(9) . . ?
C34 C35 H35A 108.7 . . ?
C36 C35 H35A 108.7 . . ?
C34 C35 H35B 108.7 . . ?
C36 C35 H35B 108.7 . . ?
H35A C35 H35B 107.6 . . ?
C35 C36 H36A 109.5 . . ?
C35 C36 H36B 109.5 . . ?
H36A C36 H36B 109.5 . . ?
C35 C36 H36C 109.5 . . ?
H36A C36 H36C 109.5 . . ?
H36B C36 H36C 109.5 . . ?
C38 C37 N4 113.8(8) . . ?
C38 C37 H37A 108.8 . . ?
N4 C37 H37A 108.8 . . ?
C38 C37 H37B 108.8 . . ?
N4 C37 H37B 108.8 . . ?
H37A C37 H37B 107.7 . . ?
C39 C38 C37 111.4(9) . . ?
C39 C38 H38A 109.4 . . ?
C37 C38 H38A 109.4 . . ?
C39 C38 H38B 109.4 . . ?
C37 C38 H38B 109.4 . . ?
H38A C38 H38B 108.0 . . ?
C38 C39 C40 116.9(9) . . ?
C38 C39 H39A 108.1 . . ?
C40 C39 H39A 108.1 . . ?
C38 C39 H39B 108.1 . . ?
C40 C39 H39B 108.1 . . ?
H39A C39 H39B 107.3 . . ?
C39 C40 H40A 109.5 . . ?
C39 C40 H40B 109.5 . . ?
H40A C40 H40B 109.5 . . ?
C39 C40 H40C 109.5 . . ?
H40A C40 H40C 109.5 . . ?
H40B C40 H40C 109.5 . . ?
N4 C41 C42 113.7(7) . . ?
N4 C41 H41A 108.8 . . ?
C42 C41 H41A 108.8 . . ?
N4 C41 H41B 108.8 . . ?
C42 C41 H41B 108.8 . . ?
H41A C41 H41B 107.7 . . ?
C43 C42 C41 112.9(8) . . ?
C43 C42 H42A 109.0 . . ?
C41 C42 H42A 109.0 . . ?
C43 C42 H42B 109.0 . . ?
C41 C42 H42B 109.0 . . ?
H42A C42 H42B 107.8 . . ?
C42 C43 C44 113.1(9) . . ?
C42 C43 H43A 109.0 . . ?
C44 C43 H43A 109.0 . . ?
C42 C43 H43B 109.0 . . ?
C44 C43 H43B 109.0 . . ?
H43A C43 H43B 107.8 . . ?
C43 C44 H44A 109.5 . . ?
C43 C44 H44B 109.5 . . ?
H44A C44 H44B 109.5 . . ?
C43 C44 H44C 109.5 . . ?
H44A C44 H44C 109.5 . . ?
H44B C44 H44C 109.5 . . ?
N5 C45 C46 115.4(6) . . ?
N5 C45 H45A 108.4 . . ?
C46 C45 H45A 108.4 . . ?
N5 C45 H45B 108.4 . . ?
C46 C45 H45B 108.4 . . ?
H45A C45 H45B 107.5 . . ?
C47 C46 C45 112.2(7) . . ?
C47 C46 H46A 109.2 . . ?
C45 C46 H46A 109.2 . . ?
C47 C46 H46B 109.2 . . ?
C45 C46 H46B 109.2 . . ?
H46A C46 H46B 107.9 . . ?
C48 C47 C46 112.5(7) . . ?
C48 C47 H47A 109.1 . . ?
C46 C47 H47A 109.1 . . ?
C48 C47 H47B 109.1 . . ?
C46 C47 H47B 109.1 . . ?
H47A C47 H47B 107.8 . . ?
C47 C48 H48A 109.5 . . ?
C47 C48 H48B 109.5 . . ?
H48A C48 H48B 109.5 . . ?
C47 C48 H48C 109.5 . . ?
H48A C48 H48C 109.5 . . ?
H48B C48 H48C 109.5 . . ?
C50 C49 N5 116.3(7) . . ?
C50 C49 H49A 108.2 . . ?
N5 C49 H49A 108.2 . . ?
C50 C49 H49B 108.2 . . ?
N5 C49 H49B 108.2 . . ?
H49A C49 H49B 107.4 . . ?
C49 C50 C51 111.9(7) . . ?
C49 C50 H50A 109.2 . . ?
C51 C50 H50A 109.2 . . ?
C49 C50 H50B 109.2 . . ?
C51 C50 H50B 109.2 . . ?
H50A C50 H50B 107.9 . . ?
C52 C51 C50 113.0(9) . . ?
C52 C51 H51A 109.0 . . ?
C50 C51 H51A 109.0 . . ?
C52 C51 H51B 109.0 . . ?
C50 C51 H51B 109.0 . . ?
H51A C51 H51B 107.8 . . ?
C51 C52 H52A 109.5 . . ?
C51 C52 H52B 109.5 . . ?
H52A C52 H52B 109.5 . . ?
C51 C52 H52C 109.5 . . ?
H52A C52 H52C 109.5 . . ?
H52B C52 H52C 109.5 . . ?
C54 C53 N5 115.6(7) . . ?
C54 C53 H53A 108.4 . . ?
N5 C53 H53A 108.4 . . ?
C54 C53 H53B 108.4 . . ?
N5 C53 H53B 108.4 . . ?
H53A C53 H53B 107.4 . . ?
C55 C54 C53 109.7(8) . . ?
C55 C54 H54A 109.7 . . ?
C53 C54 H54A 109.7 . . ?
C55 C54 H54B 109.7 . . ?
C53 C54 H54B 109.7 . . ?
H54A C54 H54B 108.2 . . ?
C54 C55 C56 113.7(10) . . ?
C54 C55 H55A 108.8 . . ?
C56 C55 H55A 108.8 . . ?
C54 C55 H55B 108.8 . . ?
C56 C55 H55B 108.8 . . ?
H55A C55 H55B 107.7 . . ?
C55 C56 H56A 109.5 . . ?
C55 C56 H56B 109.5 . . ?
H56A C56 H56B 109.5 . . ?
C55 C56 H56C 109.5 . . ?
H56A C56 H56C 109.5 . . ?
H56B C56 H56C 109.5 . . ?
C58 C57 N5 114.5(8) . . ?
C58 C57 H57A 108.6 . . ?
N5 C57 H57A 108.6 . . ?
C58 C57 H57B 108.6 . . ?
N5 C57 H57B 108.6 . . ?
H57A C57 H57B 107.6 . . ?
C57 C58 C59 113.1(8) . . ?
C57 C58 H58A 109.0 . . ?
C59 C58 H58A 109.0 . . ?
C57 C58 H58B 109.0 . . ?
C59 C58 H58B 109.0 . . ?
H58A C58 H58B 107.8 . . ?
C58 C59 C60 99.9(9) . . ?
C58 C59 H59A 111.8 . . ?
C60 C59 H59A 111.8 . . ?
C58 C59 H59B 111.8 . . ?
C60 C59 H59B 111.8 . . ?
H59A C59 H59B 109.5 . . ?
C59 C60 H60A 109.5 . . ?
C59 C60 H60B 109.5 . . ?
H60A C60 H60B 109.5 . . ?
C59 C60 H60C 109.5 . . ?
H60A C60 H60C 109.5 . . ?
H60B C60 H60C 109.5 . . ?
C62 C61 N6 119.7(11) . . ?
C62 C61 H61A 107.4 . . ?
N6 C61 H61A 107.4 . . ?
C62 C61 H61B 107.4 . . ?
N6 C61 H61B 107.4 . . ?
H61A C61 H61B 106.9 . . ?
C61 C62 C63 115.2(13) . . ?
C61 C62 H62A 108.5 . . ?
C63 C62 H62A 108.5 . . ?
C61 C62 H62B 108.5 . . ?
C63 C62 H62B 108.5 . . ?
H62A C62 H62B 107.5 . . ?
C62 C63 C64 118.9(16) . . ?
C62 C63 H63A 107.6 . . ?
C64 C63 H63A 107.6 . . ?
C62 C63 H63B 107.6 . . ?
C64 C63 H63B 107.6 . . ?
H63A C63 H63B 107.0 . . ?
C63 C64 H64A 109.5 . . ?
C63 C64 H64B 109.5 . . ?
H64A C64 H64B 109.5 . . ?
C63 C64 H64C 109.5 . . ?
H64A C64 H64C 109.5 . . ?
H64B C64 H64C 109.5 . . ?
C66 C65 N6 118.7(10) . . ?
C66 C65 H65A 107.6 . . ?
N6 C65 H65A 107.6 . . ?
C66 C65 H65B 107.6 . . ?
N6 C65 H65B 107.6 . . ?
H65A C65 H65B 107.1 . . ?
C67 C66 C65 118.7(15) . . ?
C67 C66 H66A 107.6 . . ?
C65 C66 H66A 107.6 . . ?
C67 C66 H66B 107.6 . . ?
C65 C66 H66B 107.6 . . ?
H66A C66 H66B 107.1 . . ?
C66 C67 C68 123.9(15) . . ?
C66 C67 H67A 106.4 . . ?
C68 C67 H67A 106.4 . . ?
C66 C67 H67B 106.4 . . ?
C68 C67 H67B 106.4 . . ?
H67A C67 H67B 106.4 . . ?
C67 C68 H68A 109.5 . . ?
C67 C68 H68B 109.5 . . ?
H68A C68 H68B 109.5 . . ?
C67 C68 H68C 109.5 . . ?
H68A C68 H68C 109.5 . . ?
H68B C68 H68C 109.5 . . ?
C70 C69 N6 117.3(9) . . ?
C70 C69 H69A 108.0 . . ?
N6 C69 H69A 108.0 . . ?
C70 C69 H69B 108.0 . . ?
N6 C69 H69B 108.0 . . ?
H69A C69 H69B 107.2 . . ?
C69 C70 C7 113.4(10) . . ?
C69 C70 H70A 108.9 . . ?
C7 C70 H70A 108.9 . . ?
C69 C70 H70B 108.9 . . ?
C7 C70 H70B 108.9 . . ?
H70A C70 H70B 107.7 . . ?

loop_
_geom_bond_atom_site_label_1
_geom_bond_atom_site_label_2
_geom_bond_distance
_geom_bond_site_symmetry_2
_geom_bond_publ_flag
Mo1 N1 1.713(7) . ?
Mo1 O13 1.934(5) . ?
Mo1 O10 1.952(5) . ?
Mo1 O17 1.955(5) . ?
Mo1 O18 1.963(6) . ?
Mo1 O1 2.230(5) . ?
Mo2 O2 1.687(6) . ?
Mo2 O17 1.879(5) . ?
Mo2 O11 1.921(5) . ?
Mo2 O16 1.927(6) . ?
Mo2 O15 1.928(5) . ?
Mo2 O1 2.330(4) . ?
Mo3 O3 1.673(5) . ?
Mo3 O13 1.905(5) . ?
Mo3 O12 1.917(5) . ?
Mo3 O7 1.928(5) . ?
Mo3 O11 1.935(5) . ?
Mo3 O1 2.317(4) . ?
Mo4 O4 1.673(6) . ?
Mo4 O18 1.869(6) . ?
Mo4 O16 1.929(5) . ?
Mo4 O14 1.940(5) . ?
Mo4 O9 1.945(5) . ?
Mo4 O1 2.328(4) . ?
Mo5 O5 1.690(5) . ?
Mo5 O10 1.900(5) . ?
Mo5 O8 1.907(5) . ?
Mo5 O9 1.915(5) . ?
Mo5 O7 1.930(5) . ?
Mo5 O1 2.323(4) . ?
Mo6 O6 1.678(6) . ?
Mo6 O14 1.887(6) . ?
Mo6 O15 1.912(5) . ?
Mo6 O12 1.937(5) . ?
Mo6 O8 1.940(5) . ?
Mo6 O1 2.341(5) . ?
Mo7 N2 1.691(8) . ?
Mo7 O25 1.939(6) . ?
Mo7 O26 1.949(6) . ?
Mo7 O28 1.955(6) . ?
Mo7 O27 1.961(5) . ?
Mo7 O19 2.212(5) . ?
Mo8 O20 1.693(5) . ?
Mo8 O26 1.893(6) . ?
Mo8 O32 1.895(5) . ?
Mo8 O30 1.937(5) . ?
Mo8 O29 1.959(5) . ?
Mo8 O19 2.337(4) . ?
Mo9 O21 1.681(6) . ?
Mo9 O33 1.906(5) . ?
Mo9 O35 1.910(5) . ?
Mo9 O30 1.912(5) . ?
Mo9 O34 1.934(5) . ?
Mo9 O19 2.350(5) . ?
Mo10 O22 1.688(5) . ?
Mo10 O27 1.879(5) . ?
Mo10 O31 1.906(5) . ?
Mo10 O34 1.914(5) . ?
Mo10 O36 1.964(5) . ?
Mo10 O19 2.327(4) . ?
Mo11 O23 1.681(5) . ?
Mo11 O25 1.892(5) . ?
Mo11 O36 1.904(5) . ?
Mo11 O33 1.922(5) . ?
Mo11 O32 1.979(5) . ?
Mo11 O19 2.330(4) . ?
Mo12 O24 1.683(6) . ?
Mo12 O28 1.885(7) . ?
Mo12 O29 1.902(5) . ?
Mo12 O35 1.929(6) . ?
Mo12 O31 1.965(5) . ?
Mo12 O19 2.318(4) . ?
N1 C1 1.497(10) . ?
N2 C4 1.493(13) . ?
N3 C21 1.499(9) . ?
N3 C17 1.515(9) . ?
N3 C25 1.519(9) . ?
N3 C13 1.533(9) . ?
N4 C29 1.517(13) . ?
N4 C41 1.524(11) . ?
N4 C33 1.536(13) . ?
N4 C37 1.543(13) . ?
N5 C57 1.516(13) . ?
N5 C49 1.517(12) . ?
N5 C45 1.520(11) . ?
N5 C53 1.531(13) . ?
N6 C61 1.489(14) . ?
N6 C9 1.495(15) . ?
N6 C69 1.513(12) . ?
N6 C65 1.516(13) . ?
C1 C2 1.443(10) . ?
C1 C3 1.452(10) . ?
C1 H1 0.9800 . ?
C2 H2A 0.9600 . ?
C2 H2B 0.9600 . ?
C2 H2C 0.9600 . ?
C3 H3A 0.9600 . ?
C3 H3B 0.9600 . ?
C3 H3C 0.9600 . ?
C4 C6 1.448(10) . ?
C4 C5 1.469(13) . ?
C4 H4 0.9800 . ?
C5 H5A 0.9600 . ?
C5 H5B 0.9600 . ?
C5 H5C 0.9600 . ?
C6 H6A 0.9600 . ?
C6 H6B 0.9600 . ?
C6 H6C 0.9600 . ?
C7 C8 1.474(14) . ?
C7 C70 1.510(15) . ?
C7 H7A 0.9700 . ?
C7 H7B 0.9700 . ?
C8 H8A 0.9600 . ?
C8 H8B 0.9600 . ?
C8 H8C 0.9600 . ?
C9 C10 1.495(8) . ?
C9 H9A 0.9700 . ?
C9 H9B 0.9700 . ?
C10 C11 1.532(15) . ?
C10 H10A 0.9700 . ?
C10 H10B 0.9700 . ?
C11 C12 1.511(9) . ?
C11 H11A 0.9700 . ?
C11 H11B 0.9700 . ?
C12 H12A 0.9600 . ?
C12 H12B 0.9600 . ?
C12 H12C 0.9600 . ?
C13 C14 1.506(11) . ?
C13 H13A 0.9700 . ?
C13 H13B 0.9700 . ?
C14 C15 1.524(11) . ?
C14 H14A 0.9700 . ?
C14 H14B 0.9700 . ?
C15 C16 1.456(13) . ?
C15 H15A 0.9700 . ?
C15 H15B 0.9700 . ?
C16 H16A 0.9600 . ?
C16 H16B 0.9600 . ?
C16 H16C 0.9600 . ?
C17 C18 1.494(12) . ?
C17 H17A 0.9700 . ?
C17 H17B 0.9700 . ?
C18 C19 1.546(14) . ?
C18 H18A 0.9700 . ?
C18 H18B 0.9700 . ?
C19 C20 1.496(9) . ?
C19 H19A 0.9700 . ?
C19 H19B 0.9700 . ?
C20 H20A 0.9600 . ?
C20 H20B 0.9600 . ?
C20 H20C 0.9600 . ?
C21 C22 1.505(11) . ?
C21 H21A 0.9700 . ?
C21 H21B 0.9700 . ?
C22 C23 1.520(13) . ?
C22 H22A 0.9700 . ?
C22 H22B 0.9700 . ?
C23 C24 1.499(14) . ?
C23 H23A 0.9700 . ?
C23 H23B 0.9700 . ?
C24 H24A 0.9600 . ?
C24 H24B 0.9600 . ?
C24 H24C 0.9600 . ?
C25 C26 1.525(11) . ?
C25 H25A 0.9700 . ?
C25 H25B 0.9700 . ?
C26 C27 1.484(12) . ?
C26 H26A 0.9700 . ?
C26 H26B 0.9700 . ?
C27 C28 1.533(14) . ?
C27 H27A 0.9700 . ?
C27 H27B 0.9700 . ?
C28 H28A 0.9600 . ?
C28 H28B 0.9600 . ?
C28 H28C 0.9600 . ?
C29 C30 1.465(13) . ?
C29 H29A 0.9700 . ?
C29 H29B 0.9700 . ?
C30 C31 1.482(15) . ?
C30 H30A 0.9700 . ?
C30 H30B 0.9700 . ?
C31 C32 1.517(16) . ?
C31 H31A 0.9700 . ?
C31 H31B 0.9700 . ?
C32 H32A 0.9600 . ?
C32 H32B 0.9600 . ?
C32 H32C 0.9600 . ?
C33 C34 1.499(12) . ?
C33 H33A 0.9700 . ?
C33 H33B 0.9700 . ?
C34 C35 1.468(13) . ?
C34 H34A 0.9700 . ?
C34 H34B 0.9700 . ?
C35 C36 1.491(14) . ?
C35 H35A 0.9700 . ?
C35 H35B 0.9700 . ?
C36 H36A 0.9600 . ?
C36 H36B 0.9600 . ?
C36 H36C 0.9600 . ?
C37 C38 1.507(14) . ?
C37 H37A 0.9700 . ?
C37 H37B 0.9700 . ?
C38 C39 1.446(13) . ?
C38 H38A 0.9700 . ?
C38 H38B 0.9700 . ?
C39 C40 1.498(8) . ?
C39 H39A 0.9700 . ?
C39 H39B 0.9700 . ?
C40 H40A 0.9600 . ?
C40 H40B 0.9600 . ?
C40 H40C 0.9600 . ?
C41 C42 1.525(12) . ?
C41 H41A 0.9700 . ?
C41 H41B 0.9700 . ?
C42 C43 1.465(13) . ?
C42 H42A 0.9700 . ?
C42 H42B 0.9700 . ?
C43 C44 1.523(13) . ?
C43 H43A 0.9700 . ?
C43 H43B 0.9700 . ?
C44 H44A 0.9600 . ?
C44 H44B 0.9600 . ?
C44 H44C 0.9600 . ?
C45 C46 1.522(11) . ?
C45 H45A 0.9700 . ?
C45 H45B 0.9700 . ?
C46 C47 1.510(11) . ?
C46 H46A 0.9700 . ?
C46 H46B 0.9700 . ?
C47 C48 1.500(12) . ?
C47 H47A 0.9700 . ?
C47 H47B 0.9700 . ?
C48 H48A 0.9600 . ?
C48 H48B 0.9600 . ?
C48 H48C 0.9600 . ?
C49 C50 1.505(12) . ?
C49 H49A 0.9700 . ?
C49 H49B 0.9700 . ?
C50 C51 1.516(13) . ?
C50 H50A 0.9700 . ?
C50 H50B 0.9700 . ?
C51 C52 1.488(13) . ?
C51 H51A 0.9700 . ?
C51 H51B 0.9700 . ?
C52 H52A 0.9600 . ?
C52 H52B 0.9600 . ?
C52 H52C 0.9600 . ?
C53 C54 1.504(12) . ?
C53 H53A 0.9700 . ?
C53 H53B 0.9700 . ?
C54 C55 1.494(14) . ?
C54 H54A 0.9700 . ?
C54 H54B 0.9700 . ?
C55 C56 1.551(16) . ?
C55 H55A 0.9700 . ?
C55 H55B 0.9700 . ?
C56 H56A 0.9600 . ?
C56 H56B 0.9600 . ?
C56 H56C 0.9600 . ?
C57 C58 1.498(12) . ?
C57 H57A 0.9700 . ?
C57 H57B 0.9700 . ?
C58 C59 1.507(12) . ?
C58 H58A 0.9700 . ?
C58 H58B 0.9700 . ?
C59 C60 1.523(8) . ?
C59 H59A 0.9700 . ?
C59 H59B 0.9700 . ?
C60 H60A 0.9600 . ?
C60 H60B 0.9600 . ?
C60 H60C 0.9600 . ?
C61 C62 1.445(15) . ?
C61 H61A 0.9700 . ?
C61 H61B 0.9700 . ?
C62 C63 1.479(18) . ?
C62 H62A 0.9700 . ?
C62 H62B 0.9700 . ?
C63 C64 1.52(2) . ?
C63 H63A 0.9700 . ?
C63 H63B 0.9700 . ?
C64 H64A 0.9600 . ?
C64 H64B 0.9600 . ?
C64 H64C 0.9600 . ?
C65 C66 1.431(16) . ?
C65 H65A 0.9700 . ?
C65 H65B 0.9700 . ?
C66 C67 1.388(17) . ?
C66 H66A 0.9700 . ?
C66 H66B 0.9700 . ?
C67 C68 1.472(9) . ?
C67 H67A 0.9700 . ?
C67 H67B 0.9700 . ?
C68 H68A 0.9600 . ?
C68 H68B 0.9600 . ?
C68 H68C 0.9600 . ?
C69 C70 1.466(14) . ?
C69 H69A 0.9700 . ?
C69 H69B 0.9700 . ?
C70 H70A 0.9700 . ?
C70 H70B 0.9700 . ?
